data_7209201
loop_
_publ_author_name
'Sureshan, Kana M.'
'Gonnade, Rajesh G.'

_publ_section_title
;
 Weak becomes strong: remarkable strength of C--H&#x22EF;\p hydrogen bond
 in the presence of O--H&#x22EF;O hydrogen bonds in the crystal
 stabilization
;
_journal_issue 9
_journal_name_full CrystEngComm
_journal_page_first 1676
_journal_paper_doi 10.1039/c3ce26894b
_journal_volume 15
_journal_year 2013
_chemical_formula_moiety 'C20 H20 O8'
_chemical_formula_sum 'C20 H20 O8'
_chemical_formula_weight 388.36
_chemical_name_common 1,4-di-O-benzoyl-myo-inositol
_chemical_name_systematic
;
?
;
_space_group_IT_number 14
_symmetry_cell_setting monoclinic
_symmetry_space_group_name_Hall '-P 2ybc'
_symmetry_space_group_name_H-M 'P 1 21/c 1'
_atom_sites_solution_hydrogens geom
_atom_sites_solution_primary direct
_atom_sites_solution_secondary difmap
_audit_creation_method SHELXL-97
_cell_angle_alpha 90.00
_cell_angle_beta 98.286(6)
_cell_angle_gamma 90.00
_cell_formula_units_Z 4
_cell_length_a 14.385(4)
_cell_length_b 11.708(4)
_cell_length_c 10.799(3)
_cell_measurement_reflns_used 1818
_cell_measurement_temperature 297(2)
_cell_measurement_theta_max 22.505
_cell_measurement_theta_min 2.814
_cell_volume 1799.8(9)
_computing_cell_refinement 'SMART (Bruker, 2000)'
_computing_data_collection 'SMART (Bruker, 2000)'
_computing_data_reduction 'SAINT(Bruker, 2000)'
_computing_molecular_graphics SHELXTL
_computing_publication_material SHELXTL
_computing_structure_refinement 'SHELXL-97 (Sheldrick, 2008)'
_computing_structure_solution 'SHELXS-97 (Sheldrick, 2008)'
_diffrn_ambient_temperature 297(2)
_diffrn_measured_fraction_theta_full 0.996
_diffrn_measured_fraction_theta_max 0.996
_diffrn_measurement_device 'Bruker Smart APEX'
_diffrn_measurement_device_type 'CCD Area Detector'
_diffrn_measurement_method 'Phi and Omega Scan'
_diffrn_radiation_monochromator graphite
_diffrn_radiation_source 'fine-focus sealed tube'
_diffrn_radiation_type MoK\a
_diffrn_radiation_wavelength 0.71073
_diffrn_reflns_av_R_equivalents 0.0301
_diffrn_reflns_av_sigmaI/netI 0.0374
_diffrn_reflns_limit_h_max 17
_diffrn_reflns_limit_h_min -12
_diffrn_reflns_limit_k_max 13
_diffrn_reflns_limit_k_min -13
_diffrn_reflns_limit_l_max 12
_diffrn_reflns_limit_l_min -12
_diffrn_reflns_number 8816
_diffrn_reflns_theta_full 25.00
_diffrn_reflns_theta_max 25.00
_diffrn_reflns_theta_min 2.58
_exptl_absorpt_coefficient_mu 0.112
_exptl_absorpt_correction_T_max 0.9909
_exptl_absorpt_correction_T_min 0.9805
_exptl_absorpt_correction_type multi-scan
_exptl_absorpt_process_details '(SADABS; Bruker, 2003)'
_exptl_crystal_colour colourless
_exptl_crystal_density_diffrn 1.433
_exptl_crystal_density_method 'not measured'
_exptl_crystal_description plate
_exptl_crystal_F_000 816
_exptl_crystal_size_max 0.18
_exptl_crystal_size_mid 0.12
_exptl_crystal_size_min 0.08
_refine_diff_density_max 0.212
_refine_diff_density_min -0.125
_refine_diff_density_rms 0.035
_refine_ls_extinction_method none
_refine_ls_goodness_of_fit_ref 1.031
_refine_ls_hydrogen_treatment constr
_refine_ls_matrix_type full
_refine_ls_number_parameters 257
_refine_ls_number_reflns 3150
_refine_ls_number_restraints 0
_refine_ls_restrained_S_all 1.031
_refine_ls_R_factor_all 0.0560
_refine_ls_R_factor_gt 0.0376
_refine_ls_shift/su_max 0.001
_refine_ls_shift/su_mean 0.000
_refine_ls_structure_factor_coef Fsqd
_refine_ls_weighting_details 'calc w=1/[\s^2^(Fo^2^)+(0.0423P)^2^+0.2131P] where P=(Fo^2^+2Fc^2^)/3'
_refine_ls_weighting_scheme calc
_refine_ls_wR_factor_gt 0.0883
_refine_ls_wR_factor_ref 0.0967
_reflns_number_gt 2370
_reflns_number_total 3150
_reflns_threshold_expression >2sigma(I)
_cod_data_source_file c3ce26894b.txt
_cod_data_source_block kms_bz
_cod_original_cell_volume 1799.8(10)
_cod_original_sg_symbol_H-M P21/c
_cod_database_code 7209201

loop_
_symmetry_equiv_pos_as_xyz
'x, y, z'
'-x, y+1/2, -z+1/2'
'-x, -y, -z'
'x, -y-1/2, z-1/2'

loop_
_atom_site_label
_atom_site_type_symbol
_atom_site_fract_x
_atom_site_fract_y
_atom_site_fract_z
_atom_site_U_iso_or_equiv
_atom_site_adp_type
_atom_site_occupancy
_atom_site_symmetry_multiplicity
_atom_site_calc_flag
_atom_site_refinement_flags
O1 O 0.23496(7) 0.80840(10) 0.07987(10) 0.0411(3) Uani 1 1 d .
O2 O 0.35911(8) 0.66853(11) 0.25060(10) 0.0433(3) Uani 1 1 d .
H2 H 0.3058 0.6614 0.2680 0.065 Uiso 1 1 calc R
O3 O 0.48233(9) 0.52570(10) 0.13926(11) 0.0459(3) Uani 1 1 d .
H3 H 0.4645 0.5165 0.2074 0.069 Uiso 1 1 calc R
O4 O 0.60875(8) 0.69714(10) 0.08117(10) 0.0404(3) Uani 1 1 d .
O5 O 0.56270(9) 0.92449(11) 0.14375(11) 0.0498(3) Uani 1 1 d .
H5 H 0.5886 0.9552 0.0896 0.075 Uiso 1 1 calc R
O6 O 0.36985(10) 0.98062(10) 0.05652(11) 0.0508(4) Uani 1 1 d .
H6 H 0.3556 1.0250 0.1095 0.076 Uiso 1 1 calc R
O7 O 0.18936(9) 0.84047(13) -0.12536(11) 0.0591(4) Uani 1 1 d .
O8 O 0.68460(8) 0.61787(11) 0.25741(11) 0.0506(3) Uani 1 1 d .
C1 C 0.33033(11) 0.78167(15) 0.05917(15) 0.0366(4) Uani 1 1 d .
H1 H 0.3321 0.7767 -0.0310 0.044 Uiso 1 1 calc R
C2 C 0.35601(11) 0.66622(14) 0.11830(15) 0.0361(4) Uani 1 1 d .
H2A H 0.3102 0.6090 0.0823 0.043 Uiso 1 1 calc R
C3 C 0.45272(11) 0.63341(14) 0.09090(15) 0.0372(4) Uani 1 1 d .
H3A H 0.4490 0.6286 -0.0003 0.045 Uiso 1 1 calc R
C4 C 0.52488(11) 0.72538(14) 0.13512(15) 0.0351(4) Uani 1 1 d .
H4 H 0.5386 0.7256 0.2267 0.042 Uiso 1 1 calc R
C5 C 0.49590(11) 0.84363(14) 0.08714(15) 0.0361(4) Uani 1 1 d .
H5A H 0.4959 0.8452 -0.0036 0.043 Uiso 1 1 calc R
C6 C 0.39747(11) 0.87401(14) 0.11401(15) 0.0367(4) Uani 1 1 d .
H6A H 0.3972 0.8791 0.2045 0.044 Uiso 1 1 calc R
C7 C 0.17071(12) 0.83037(15) -0.02084(16) 0.0383(4) Uani 1 1 d .
C8 C 0.07402(11) 0.83802(14) 0.01097(15) 0.0367(4) Uani 1 1 d .
C9 C 0.05306(13) 0.81364(16) 0.12934(16) 0.0458(5) Uani 1 1 d .
H9 H 0.1007 0.7934 0.1931 0.055 Uiso 1 1 calc R
C10 C -0.03877(13) 0.81939(17) 0.15252(18) 0.0542(5) Uani 1 1 d .
H10 H -0.0526 0.8040 0.2323 0.065 Uiso 1 1 calc R
C11 C -0.11014(13) 0.84783(17) 0.05796(19) 0.0524(5) Uani 1 1 d .
H11 H -0.1719 0.8511 0.0740 0.063 Uiso 1 1 calc R
C12 C -0.08993(13) 0.87129(17) -0.05956(18) 0.0520(5) Uani 1 1 d .
H12 H -0.1380 0.8898 -0.1235 0.062 Uiso 1 1 calc R
C13 C 0.00176(13) 0.86740(16) -0.08314(17) 0.0449(5) Uani 1 1 d .
H13 H 0.0153 0.8846 -0.1627 0.054 Uiso 1 1 calc R
C14 C 0.67689(11) 0.63529(15) 0.14578(16) 0.0378(4) Uani 1 1 d .
C15 C 0.74318(11) 0.59061(15) 0.06406(16) 0.0395(4) Uani 1 1 d .
C16 C 0.73540(13) 0.61998(17) -0.06092(18) 0.0500(5) Uani 1 1 d .
H16 H 0.6889 0.6705 -0.0954 0.060 Uiso 1 1 calc R
C17 C 0.79693(15) 0.5741(2) -0.1346(2) 0.0640(6) Uani 1 1 d .
H17 H 0.7915 0.5937 -0.2188 0.077 Uiso 1 1 calc R
C18 C 0.86602(15) 0.4997(2) -0.0843(2) 0.0687(7) Uani 1 1 d .
H18 H 0.9073 0.4693 -0.1344 0.082 Uiso 1 1 calc R
C19 C 0.87418(14) 0.4701(2) 0.0396(2) 0.0658(6) Uani 1 1 d .
H19 H 0.9210 0.4198 0.0735 0.079 Uiso 1 1 calc R
C20 C 0.81295(13) 0.51503(17) 0.11401(19) 0.0537(5) Uani 1 1 d .
H20 H 0.8184 0.4946 0.1980 0.064 Uiso 1 1 calc R

loop_
_atom_site_aniso_label
_atom_site_aniso_U_11
_atom_site_aniso_U_22
_atom_site_aniso_U_33
_atom_site_aniso_U_23
_atom_site_aniso_U_13
_atom_site_aniso_U_12
O1 0.0328(7) 0.0561(8) 0.0352(6) 0.0027(6) 0.0073(5) 0.0058(6)
O2 0.0410(7) 0.0545(8) 0.0368(7) 0.0054(6) 0.0136(5) 0.0002(6)
O3 0.0525(8) 0.0374(7) 0.0506(8) 0.0036(6) 0.0172(6) 0.0058(6)
O4 0.0338(7) 0.0499(8) 0.0395(7) 0.0037(6) 0.0124(5) 0.0053(6)
O5 0.0531(8) 0.0502(8) 0.0486(7) -0.0069(6) 0.0158(6) -0.0192(6)
O6 0.0670(9) 0.0368(8) 0.0533(8) 0.0057(6) 0.0251(7) 0.0090(6)
O7 0.0450(8) 0.0993(12) 0.0343(7) 0.0066(7) 0.0100(6) 0.0090(7)
O8 0.0484(8) 0.0634(9) 0.0395(8) 0.0042(6) 0.0048(6) 0.0016(6)
C1 0.0318(9) 0.0460(11) 0.0333(9) -0.0011(8) 0.0089(7) 0.0028(8)
C2 0.0346(10) 0.0385(10) 0.0359(9) -0.0027(8) 0.0074(7) -0.0041(7)
C3 0.0407(10) 0.0357(10) 0.0360(9) 0.0012(7) 0.0080(8) 0.0016(8)
C4 0.0308(9) 0.0441(11) 0.0325(9) -0.0009(7) 0.0115(7) 0.0002(7)
C5 0.0383(10) 0.0374(10) 0.0341(9) -0.0042(7) 0.0105(7) -0.0057(8)
C6 0.0448(10) 0.0324(10) 0.0350(9) 0.0012(7) 0.0131(8) 0.0015(8)
C7 0.0404(10) 0.0394(11) 0.0348(10) 0.0005(8) 0.0047(8) 0.0026(8)
C8 0.0364(10) 0.0364(10) 0.0374(9) -0.0003(8) 0.0060(7) 0.0006(7)
C9 0.0431(11) 0.0525(12) 0.0419(10) 0.0087(9) 0.0068(8) 0.0077(9)
C10 0.0495(12) 0.0655(14) 0.0512(12) 0.0121(10) 0.0190(9) 0.0065(10)
C11 0.0362(11) 0.0586(13) 0.0641(13) -0.0004(10) 0.0129(9) 0.0008(9)
C12 0.0396(11) 0.0620(13) 0.0521(12) -0.0015(10) -0.0010(9) 0.0050(9)
C13 0.0437(11) 0.0517(12) 0.0388(10) -0.0003(8) 0.0046(8) 0.0008(9)
C14 0.0332(10) 0.0385(10) 0.0414(11) -0.0009(8) 0.0048(8) -0.0055(8)
C15 0.0315(9) 0.0416(11) 0.0457(10) -0.0055(8) 0.0070(8) -0.0049(8)
C16 0.0471(11) 0.0503(12) 0.0561(12) 0.0038(9) 0.0197(9) -0.0024(9)
C17 0.0598(14) 0.0755(16) 0.0640(14) -0.0043(12) 0.0337(11) -0.0082(12)
C18 0.0474(13) 0.0747(17) 0.0905(18) -0.0231(13) 0.0319(12) -0.0046(11)
C19 0.0393(12) 0.0668(15) 0.0897(17) -0.0207(13) 0.0038(11) 0.0112(10)
C20 0.0434(12) 0.0578(13) 0.0571(12) -0.0105(10) -0.0021(9) 0.0054(9)

loop_
_atom_type_symbol
_atom_type_description
_atom_type_scat_dispersion_real
_atom_type_scat_dispersion_imag
_atom_type_scat_source
C C 0.0033 0.0016 'International Tables Vol C Tables 4.2.6.8 and 6.1.1.4'
H H 0.0000 0.0000 'International Tables Vol C Tables 4.2.6.8 and 6.1.1.4'
O O 0.0106 0.0060 'International Tables Vol C Tables 4.2.6.8 and 6.1.1.4'

loop_
_geom_angle_atom_site_label_1
_geom_angle_atom_site_label_2
_geom_angle_atom_site_label_3
_geom_angle
C7 O1 C1 118.00(12)
C2 O2 H2 109.5
C3 O3 H3 109.5
C14 O4 C4 120.33(13)
C5 O5 H5 109.5
C6 O6 H6 109.5
O1 C1 C6 110.43(13)
O1 C1 C2 107.74(12)
C6 C1 C2 111.64(13)
O1 C1 H1 109.0
C6 C1 H1 109.0
C2 C1 H1 109.0
O2 C2 C3 107.73(13)
O2 C2 C1 112.08(13)
C3 C2 C1 108.59(13)
O2 C2 H2A 109.5
C3 C2 H2A 109.5
C1 C2 H2A 109.5
O3 C3 C2 113.11(13)
O3 C3 C4 111.15(14)
C2 C3 C4 111.30(14)
O3 C3 H3A 107.0
C2 C3 H3A 107.0
C4 C3 H3A 107.0
O4 C4 C5 105.92(12)
O4 C4 C3 106.34(13)
C5 C4 C3 113.39(13)
O4 C4 H4 110.3
C5 C4 H4 110.3
C3 C4 H4 110.3
O5 C5 C4 108.99(14)
O5 C5 C6 110.52(13)
C4 C5 C6 111.38(13)
O5 C5 H5A 108.6
C4 C5 H5A 108.6
C6 C5 H5A 108.6
O6 C6 C1 109.47(14)
O6 C6 C5 109.22(13)
C1 C6 C5 108.44(13)
O6 C6 H6A 109.9
C1 C6 H6A 109.9
C5 C6 H6A 109.9
O7 C7 O1 123.82(15)
O7 C7 C8 123.71(15)
O1 C7 C8 112.45(14)
C9 C8 C13 119.16(16)
C9 C8 C7 122.53(15)
C13 C8 C7 118.28(15)
C10 C9 C8 119.90(16)
C10 C9 H9 120.1
C8 C9 H9 120.1
C11 C10 C9 120.43(18)
C11 C10 H10 119.8
C9 C10 H10 119.8
C12 C11 C10 119.95(18)
C12 C11 H11 120.0
C10 C11 H11 120.0
C11 C12 C13 120.03(18)
C11 C12 H12 120.0
C13 C12 H12 120.0
C12 C13 C8 120.53(17)
C12 C13 H13 119.7
C8 C13 H13 119.7
O8 C14 O4 124.57(15)
O8 C14 C15 123.88(16)
O4 C14 C15 111.55(15)
C16 C15 C20 119.38(17)
C16 C15 C14 121.64(16)
C20 C15 C14 118.96(17)
C17 C16 C15 119.8(2)
C17 C16 H16 120.1
C15 C16 H16 120.1
C18 C17 C16 120.4(2)
C18 C17 H17 119.8
C16 C17 H17 119.8
C19 C18 C17 120.11(19)
C19 C18 H18 119.9
C17 C18 H18 119.9
C18 C19 C20 120.0(2)
C18 C19 H19 120.0
C20 C19 H19 120.0
C19 C20 C15 120.24(19)
C19 C20 H20 119.9
C15 C20 H20 119.9

loop_
_geom_bond_atom_site_label_1
_geom_bond_atom_site_label_2
_geom_bond_distance
O1 C7 1.3467(19)
O1 C1 1.4555(18)
O2 C2 1.4232(19)
O2 H2 0.8200
O3 C3 1.407(2)
O3 H3 0.8200
O4 C14 1.332(2)
O4 C4 1.4516(18)
O5 C5 1.4227(19)
O5 H5 0.8200
O6 C6 1.4248(19)
O6 H6 0.8200
O7 C7 1.2031(19)
O8 C14 1.2119(19)
C1 C6 1.512(2)
C1 C2 1.518(2)
C1 H1 0.9800
C2 C3 1.513(2)
C2 H2A 0.9800
C3 C4 1.524(2)
C3 H3A 0.9800
C4 C5 1.515(2)
C4 H4 0.9800
C5 C6 1.528(2)
C5 H5A 0.9800
C6 H6A 0.9800
C7 C8 1.483(2)
C8 C9 1.385(2)
C8 C13 1.388(2)
C9 C10 1.381(2)
C9 H9 0.9300
C10 C11 1.380(3)
C10 H10 0.9300
C11 C12 1.370(3)
C11 H11 0.9300
C12 C13 1.380(2)
C12 H12 0.9300
C13 H13 0.9300
C14 C15 1.485(2)
C15 C16 1.382(2)
C15 C20 1.388(3)
C16 C17 1.381(3)
C16 H16 0.9300
C17 C18 1.374(3)
C17 H17 0.9300
C18 C19 1.370(3)
C18 H18 0.9300
C19 C20 1.379(3)
C19 H19 0.9300
C20 H20 0.9300

loop_
_geom_hbond_atom_site_label_D
_geom_hbond_atom_site_label_H
_geom_hbond_atom_site_label_A
_geom_hbond_distance_DH
_geom_hbond_distance_HA
_geom_hbond_distance_DA
_geom_hbond_angle_DHA
_geom_hbond_site_symmetry_A
C1 H1 O2 0.98 2.53 3.466(2) 160.4 4_575
C12 H12 O8 0.93 2.69 3.549(2) 154.3 4_475
C9 H9 O7 0.93 2.68 3.552(2) 155.7 4_576
C3 H3A O3 0.98 2.63 3.345(2) 129.9 3_665
O6 H6 O8 0.82 1.96 2.7725(18) 174.2 2_655
O3 H3 O5 0.82 2.02 2.7843(18) 154.8 2_645
O2 H2 O7 0.82 2.16 2.9514(18) 160.7 4_576
O5 H5 O6 0.82 1.92 2.7309(17) 170.1 3_675

loop_
_geom_torsion_atom_site_label_1
_geom_torsion_atom_site_label_2
_geom_torsion_atom_site_label_3
_geom_torsion_atom_site_label_4
_geom_torsion
C7 O1 C1 C6 114.34(16)
C7 O1 C1 C2 -123.49(15)
O1 C1 C2 O2 -64.57(16)
C6 C1 C2 O2 56.84(17)
O1 C1 C2 C3 176.54(12)
C6 C1 C2 C3 -62.05(17)
O2 C2 C3 O3 59.92(17)
C1 C2 C3 O3 -178.48(13)
O2 C2 C3 C4 -66.06(17)
C1 C2 C3 C4 55.53(18)
C14 O4 C4 C5 145.31(14)
C14 O4 C4 C3 -93.77(17)
O3 C3 C4 O4 64.79(16)
C2 C3 C4 O4 -168.15(12)
O3 C3 C4 C5 -179.22(12)
C2 C3 C4 C5 -52.16(18)
O4 C4 C5 O5 -69.78(15)
C3 C4 C5 O5 173.98(12)
O4 C4 C5 C6 168.02(12)
C3 C4 C5 C6 51.78(18)
O1 C1 C6 O6 -59.56(16)
C2 C1 C6 O6 -179.40(12)
O1 C1 C6 C5 -178.63(12)
C2 C1 C6 C5 61.54(17)
O5 C5 C6 O6 64.38(17)
C4 C5 C6 O6 -174.30(13)
O5 C5 C6 C1 -176.39(13)
C4 C5 C6 C1 -55.08(17)
C1 O1 C7 O7 -7.8(2)
C1 O1 C7 C8 170.89(13)
O7 C7 C8 C9 172.66(18)
O1 C7 C8 C9 -6.0(2)
O7 C7 C8 C13 -5.3(3)
O1 C7 C8 C13 176.05(15)
C13 C8 C9 C10 -0.4(3)
C7 C8 C9 C10 -178.31(17)
C8 C9 C10 C11 0.9(3)
C9 C10 C11 C12 -0.4(3)
C10 C11 C12 C13 -0.5(3)
C11 C12 C13 C8 1.0(3)
C9 C8 C13 C12 -0.6(3)
C7 C8 C13 C12 177.44(16)
C4 O4 C14 O8 -15.4(2)
C4 O4 C14 C15 165.02(13)
O8 C14 C15 C16 -175.02(16)
O4 C14 C15 C16 4.6(2)
O8 C14 C15 C20 6.8(3)
O4 C14 C15 C20 -173.63(15)
C20 C15 C16 C17 0.0(3)
C14 C15 C16 C17 -178.23(18)
C15 C16 C17 C18 -0.2(3)
C16 C17 C18 C19 0.2(3)
C17 C18 C19 C20 0.1(3)
C18 C19 C20 C15 -0.3(3)
C16 C15 C20 C19 0.3(3)
C14 C15 C20 C19 178.53(17)
